data_7121263
loop_
_publ_author_name
'Moriyama, Katsuhiko'
'Hamada, Tsukasa'
'Ishida, Kazuma'
'Togo, Hideo'

_publ_section_title
;
 1,3-Iodo-amination of 2-methyl indoles via
 C<sub>sp<sup>2</sup></sub>-C<sub>sp<sup>3</sup></sub> dual
 functionalization with iodine reagent.
;
_journal_issue 34
_journal_name_full 'Chemical communications (Cambridge, England)'
_journal_page_first 4258
_journal_page_last 4261
_journal_paper_doi 10.1039/c8cc00352a
_journal_volume 54
_journal_year 2018
_chemical_formula_sum 'C28 H29 I N2 O5 S2'
_chemical_formula_weight 664.55
_space_group_crystal_system monoclinic
_space_group_IT_number 14
_space_group_name_Hall '-P 2ybc'
_space_group_name_H-M_alt 'P 1 21/c 1'
_symmetry_space_group_name_Hall '-P 2ybc'
_symmetry_space_group_name_H-M 'P 1 21/c 1'
_atom_sites_solution_hydrogens geom
_audit_update_record
;
2017-02-15 deposited with the CCDC.
2018-02-09 downloaded from the CCDC.
;
_cell_angle_alpha 90
_cell_angle_beta 100.978(4)
_cell_angle_gamma 90
_cell_formula_units_Z 4
_cell_length_a 11.244(3)
_cell_length_b 10.311(3)
_cell_length_c 24.381(7)
_cell_measurement_reflns_used 8160
_cell_measurement_temperature 173
_cell_measurement_theta_max 27.5441
_cell_measurement_theta_min 2.6074
_cell_volume 2774.9(14)
_computing_cell_refinement 'SAINT V8.34A (Bruker AXS Inc., 2013)'
_computing_data_collection 'APEX2 (Bruker AXS, 2006)'
_computing_data_reduction 'SAINT V8.34A (Bruker AXS Inc., 2013)'
_computing_molecular_graphics 'XSHEL (Bruker AXS,2002)'
_computing_publication_material 'XCIF (Bruker AXS, 2001)'
_computing_structure_refinement 'SHELXL-2013 (Sheldrick, 2013)'
_computing_structure_solution 'SHELXS-97 (Sheldrick, 1997)'
_diffrn_ambient_temperature 173
_diffrn_detector_area_resol_mean 8.3333
_diffrn_measured_fraction_theta_full 0.997
_diffrn_measured_fraction_theta_max 0.974
_diffrn_measurement_device_type 'Bruker APEXII CCD area detector'
_diffrn_measurement_method 'Phi and Omega scans'
_diffrn_radiation_monochromator graphite
_diffrn_radiation_type MoK\a
_diffrn_radiation_wavelength 0.71073
_diffrn_reflns_av_R_equivalents 0.0337
_diffrn_reflns_av_unetI/netI 0.0467
_diffrn_reflns_limit_h_max 14
_diffrn_reflns_limit_h_min -5
_diffrn_reflns_limit_k_max 12
_diffrn_reflns_limit_k_min -13
_diffrn_reflns_limit_l_max 28
_diffrn_reflns_limit_l_min -31
_diffrn_reflns_number 15287
_diffrn_reflns_theta_full 25.50
_diffrn_reflns_theta_max 27.69
_diffrn_reflns_theta_min 1.85
_diffrn_source 'fine-focus sealed tube'
_exptl_absorpt_coefficient_mu 1.346
_exptl_absorpt_correction_T_max 0.78
_exptl_absorpt_correction_T_min 0.52
_exptl_absorpt_correction_type empirical
_exptl_absorpt_process_details 'SADABS (Sheldrick 1996)'
_exptl_crystal_colour colourless
_exptl_crystal_density_diffrn 1.591
_exptl_crystal_density_method 'not measured'
_exptl_crystal_description Prismatic
_exptl_crystal_F_000 1344
_exptl_crystal_size_max 0.200
_exptl_crystal_size_mid 0.200
_exptl_crystal_size_min 0.200
_refine_diff_density_max 2.060
_refine_diff_density_min -0.681
_refine_ls_extinction_method none
_refine_ls_goodness_of_fit_ref 1.039
_refine_ls_hydrogen_treatment constr
_refine_ls_matrix_type full
_refine_ls_number_parameters 348
_refine_ls_number_reflns 6332
_refine_ls_number_restraints 0
_refine_ls_restrained_S_all 1.039
_refine_ls_R_factor_all 0.0480
_refine_ls_R_factor_gt 0.0402
_refine_ls_shift/su_max 0.001
_refine_ls_shift/su_mean 0.000
_refine_ls_structure_factor_coef Fsqd
_refine_ls_weighting_details 'w=1/[\s^2^(Fo^2^)+(0.0535P)^2^+2.0898P] where P=(Fo^2^+2Fc^2^)/3'
_refine_ls_weighting_scheme calc
_refine_ls_wR_factor_gt 0.1056
_refine_ls_wR_factor_ref 0.1102
_reflns_number_gt 5299
_reflns_number_total 6332
_reflns_threshold_expression 'I > 2\s(I)'
_cod_data_source_file c8cc00352a2.cif
_cod_data_source_block I_CCDC1
_cod_depositor_comments 'Adding full bibliography for 7121262--7121264.cif.'
_cod_original_cell_volume 2774.9(13)
_cod_database_code 7121263

loop_
_space_group_symop_operation_xyz
'x, y, z'
'-x, y+1/2, -z+1/2'
'-x, -y, -z'
'x, -y-1/2, z-1/2'

loop_
_atom_site_type_symbol
_atom_site_label
_atom_site_fract_x
_atom_site_fract_y
_atom_site_fract_z
_atom_site_U_iso_or_equiv
_atom_site_adp_type
_atom_site_calc_flag
_atom_site_refinement_flags_adp
_atom_site_refinement_flags_posn
_atom_site_occupancy
I I1 0.22371(2) 0.80960(2) 0.25144(2) 0.03644(10) Uani d . . 1
S S1 0.51126(8) 0.94857(7) 0.16202(3) 0.02648(18) Uani d . . 1
S S2 0.69944(8) 0.74746(7) 0.16426(3) 0.02734(18) Uani d . . 1
N N1 0.3383(2) 0.6366(2) 0.11120(10) 0.0237(5) Uani d . . 1
N N2 0.5596(3) 0.7937(2) 0.17174(11) 0.0257(6) Uani d . . 1
O O4 0.6962(2) 0.6085(2) 0.16516(10) 0.0343(5) Uani d . . 1
O O5 0.7276(2) 0.8137(2) 0.11694(10) 0.0344(6) Uani d . . 1
O O1 0.4803(2) 0.6063(2) 0.05587(10) 0.0372(6) Uani d . . 1
O O2 0.4497(2) 0.9788(2) 0.20679(9) 0.0341(5) Uani d . . 1
O O3 0.6126(2) 1.0249(2) 0.15433(10) 0.0360(6) Uani d . . 1
C C9 0.4846(3) 0.7014(3) 0.19925(13) 0.0260(7) Uani d . . 1
H H9A 0.5251 0.6158 0.204 0.031 Uiso calc U R 1
H H9B 0.4792 0.7346 0.2368 0.031 Uiso calc U R 1
C C1 0.3601(3) 0.6855(3) 0.16567(12) 0.0234(6) Uani d . . 1
C C10 0.4222(3) 0.5562(3) 0.08587(12) 0.0235(6) Uani d . . 1
C C16 0.2860(3) 0.9857(3) 0.09823(14) 0.0300(7) Uani d . . 1
H H16 0.2613 1.0115 0.1317 0.036 Uiso calc U R 1
C C22 0.7995(3) 0.7985(3) 0.22524(14) 0.0263(7) Uani d . . 1
C C2 0.2513(3) 0.7266(3) 0.17755(13) 0.0259(7) Uani d . . 1
C C15 0.4043(3) 0.9454(3) 0.09895(13) 0.0249(6) Uani d . . 1
C C8 0.2158(3) 0.6524(3) 0.08806(13) 0.0257(6) Uani d . . 1
C C6 0.0317(3) 0.6622(3) 0.02212(15) 0.0336(8) Uani d . . 1
H H6 -0.0133 0.6471 -0.0144 0.04 Uiso calc U R 1
C C3 0.1591(3) 0.7088(3) 0.12971(14) 0.0276(7) Uani d . . 1
C C4 0.0359(3) 0.7408(3) 0.11625(15) 0.0315(7) Uani d . . 1
H H4 -0.004 0.7777 0.1436 0.038 Uiso calc U R 1
C C23 0.8315(3) 0.7104(3) 0.26907(15) 0.0310(7) Uani d . . 1
H H23 0.7971 0.6259 0.2666 0.037 Uiso calc U R 1
C C27 0.8497(3) 0.9225(3) 0.22877(14) 0.0297(7) Uani d . . 1
H H27 0.8276 0.9826 0.199 0.036 Uiso calc U R 1
C C11 0.4230(3) 0.4099(3) 0.09749(13) 0.0288(7) Uani d . . 1
C C17 0.2044(3) 0.9874(3) 0.04756(15) 0.0340(8) Uani d . . 1
H H17 0.1238 1.0165 0.0465 0.041 Uiso calc U R 1
C C20 0.4409(3) 0.9064(3) 0.05036(14) 0.0298(7) Uani d . . 1
H H20 0.5219 0.879 0.0512 0.036 Uiso calc U R 1
C C24 0.9136(3) 0.7471(3) 0.31612(15) 0.0344(8) Uani d . . 1
H H24 0.9347 0.6876 0.3461 0.041 Uiso calc U R 1
C C7 0.1535(3) 0.6285(3) 0.03405(14) 0.0299(7) Uani d . . 1
H H7 0.1925 0.5908 0.0066 0.036 Uiso calc U R 1
C C25 0.9659(3) 0.8702(3) 0.32026(13) 0.0294(7) Uani d . . 1
C C19 0.3579(3) 0.9078(3) 0.00063(14) 0.0324(7) Uani d . . 1
H H19 0.3829 0.8811 -0.0327 0.039 Uiso calc U R 1
C C26 0.9319(3) 0.9569(3) 0.27600(14) 0.0316(7) Uani d . . 1
H H26 0.9662 1.0414 0.2785 0.038 Uiso calc U R 1
C C12 0.5480(4) 0.3580(3) 0.09332(16) 0.0402(9) Uani d . . 1
H H12A 0.5634 0.3738 0.0557 0.06 Uiso calc U R 1
H H12B 0.5512 0.2646 0.1009 0.06 Uiso calc U R 1
H H12C 0.6097 0.4023 0.1207 0.06 Uiso calc U R 1
C C18 0.2389(3) 0.9472(3) -0.00176(14) 0.0312(7) Uani d . . 1
C C21 0.1499(4) 0.9429(4) -0.05607(16) 0.0419(9) Uani d . . 1
H H21A 0.1934 0.9288 -0.0868 0.063 Uiso calc U R 1
H H21B 0.1058 1.0252 -0.0617 0.063 Uiso calc U R 1
H H21C 0.0925 0.8718 -0.0551 0.063 Uiso calc U R 1
C C5 -0.0272(3) 0.7178(3) 0.06226(16) 0.0353(8) Uani d . . 1
H H5 -0.1106 0.7399 0.0525 0.042 Uiso calc U R 1
C C13 0.3936(5) 0.3788(3) 0.15497(16) 0.0487(11) Uani d . . 1
H H13A 0.3916 0.2846 0.1599 0.073 Uiso calc U R 1
H H13B 0.3144 0.4155 0.1575 0.073 Uiso calc U R 1
H H13C 0.4559 0.4165 0.1842 0.073 Uiso calc U R 1
C C28 1.0592(4) 0.9089(4) 0.37060(15) 0.0394(8) Uani d . . 1
H H28A 1.1182 0.9678 0.359 0.059 Uiso calc U R 1
H H28B 1.1009 0.8314 0.3877 0.059 Uiso calc U R 1
H H28C 1.019 0.9528 0.3977 0.059 Uiso calc U R 1
C C14 0.3283(4) 0.3494(3) 0.05024(19) 0.0493(11) Uani d . . 1
H H14A 0.3426 0.3801 0.014 0.074 Uiso calc U R 1
H H14B 0.2468 0.375 0.0548 0.074 Uiso calc U R 1
H H14C 0.3353 0.2547 0.0519 0.074 Uiso calc U R 1

loop_
_atom_site_aniso_label
_atom_site_aniso_U_11
_atom_site_aniso_U_22
_atom_site_aniso_U_33
_atom_site_aniso_U_12
_atom_site_aniso_U_13
_atom_site_aniso_U_23
I1 0.04964(17) 0.03155(14) 0.03429(14) -0.00173(10) 0.02359(11) -0.00903(8)
S1 0.0338(4) 0.0145(3) 0.0323(4) -0.0012(3) 0.0090(3) -0.0004(3)
S2 0.0326(4) 0.0224(4) 0.0292(4) 0.0021(3) 0.0113(3) 0.0004(3)
N1 0.0312(14) 0.0183(11) 0.0244(13) -0.0016(11) 0.0119(11) -0.0024(10)
N2 0.0294(14) 0.0174(11) 0.0320(14) -0.0001(11) 0.0103(12) 0.0033(10)
O4 0.0417(14) 0.0235(11) 0.0390(13) 0.0058(11) 0.0109(11) -0.0030(9)
O5 0.0411(14) 0.0356(13) 0.0297(12) 0.0013(11) 0.0147(11) 0.0037(10)
O1 0.0549(16) 0.0233(11) 0.0423(13) 0.0048(11) 0.0316(13) 0.0036(10)
O2 0.0512(15) 0.0209(10) 0.0325(12) 0.0020(11) 0.0134(12) -0.0068(9)
O3 0.0362(13) 0.0216(11) 0.0490(15) -0.0051(10) 0.0050(12) 0.0068(10)
C9 0.0368(18) 0.0170(13) 0.0263(15) -0.0022(13) 0.0117(14) 0.0016(11)
C1 0.0350(17) 0.0146(13) 0.0228(14) -0.0016(12) 0.0109(13) 0.0003(10)
C10 0.0314(16) 0.0184(13) 0.0219(14) 0.0014(13) 0.0081(13) -0.0023(11)
C16 0.0340(18) 0.0203(14) 0.0393(18) 0.0013(14) 0.0164(15) 0.0014(13)
C22 0.0263(16) 0.0246(15) 0.0298(16) 0.0031(13) 0.0102(14) -0.0004(12)
C2 0.0365(18) 0.0187(13) 0.0260(15) -0.0035(13) 0.0147(14) -0.0036(11)
C15 0.0321(16) 0.0122(12) 0.0328(16) 0.0006(12) 0.0122(14) 0.0024(11)
C8 0.0319(17) 0.0169(13) 0.0315(16) -0.0021(13) 0.0141(14) 0.0009(12)
C6 0.038(2) 0.0250(15) 0.0363(18) -0.0070(15) 0.0034(16) -0.0004(13)
C3 0.0362(18) 0.0165(13) 0.0344(17) -0.0018(13) 0.0174(15) 0.0008(12)
C4 0.0313(18) 0.0256(15) 0.0419(19) -0.0076(14) 0.0176(16) -0.0054(14)
C23 0.0366(19) 0.0228(15) 0.0356(18) 0.0016(14) 0.0123(16) 0.0042(13)
C27 0.0318(17) 0.0235(15) 0.0361(17) 0.0029(14) 0.0122(15) 0.0061(13)
C11 0.0435(19) 0.0166(13) 0.0295(16) 0.0005(14) 0.0151(15) -0.0004(12)
C17 0.0279(17) 0.0250(15) 0.051(2) 0.0007(14) 0.0113(16) 0.0089(15)
C20 0.0340(18) 0.0216(14) 0.0373(18) 0.0056(14) 0.0156(15) 0.0042(13)
C24 0.040(2) 0.0298(17) 0.0351(18) 0.0050(16) 0.0116(16) 0.0065(14)
C7 0.0388(19) 0.0201(14) 0.0323(17) -0.0033(14) 0.0107(15) -0.0018(12)
C25 0.0319(17) 0.0294(16) 0.0290(16) 0.0046(14) 0.0106(14) -0.0025(13)
C19 0.044(2) 0.0240(15) 0.0319(17) 0.0019(15) 0.0134(16) 0.0020(13)
C26 0.0327(18) 0.0241(15) 0.0399(18) 0.0004(14) 0.0116(15) 0.0017(13)
C12 0.059(3) 0.0214(15) 0.044(2) 0.0118(17) 0.0177(19) 0.0007(14)
C18 0.0369(18) 0.0158(14) 0.0402(18) -0.0012(14) 0.0059(15) 0.0062(13)
C21 0.043(2) 0.0316(18) 0.048(2) -0.0028(17) -0.0015(18) 0.0087(16)
C5 0.0301(18) 0.0262(16) 0.051(2) -0.0011(14) 0.0099(17) 0.0025(15)
C13 0.089(3) 0.0221(16) 0.045(2) 0.0017(19) 0.038(2) 0.0079(15)
C28 0.045(2) 0.0369(19) 0.0362(19) 0.0016(17) 0.0081(17) 0.0013(15)
C14 0.061(3) 0.0217(16) 0.060(3) -0.0073(18) 0.000(2) -0.0070(17)

loop_
_atom_type_symbol
_atom_type_description
_atom_type_scat_dispersion_real
_atom_type_scat_dispersion_imag
_atom_type_scat_source
C C 0.0033 0.0016 'International Tables Vol C Tables 4.2.6.8 and 6.1.1.4'
H H 0.0000 0.0000 'International Tables Vol C Tables 4.2.6.8 and 6.1.1.4'
N N 0.0061 0.0033 'International Tables Vol C Tables 4.2.6.8 and 6.1.1.4'
O O 0.0106 0.0060 'International Tables Vol C Tables 4.2.6.8 and 6.1.1.4'
S S 0.1246 0.1234 'International Tables Vol C Tables 4.2.6.8 and 6.1.1.4'
I I -0.4742 1.8119 'International Tables Vol C Tables 4.2.6.8 and 6.1.1.4'

loop_
_geom_angle_atom_site_label_1
_geom_angle_atom_site_label_2
_geom_angle_atom_site_label_3
_geom_angle
O3 S1 O2 119.56(15)
O3 S1 N2 107.23(14)
O2 S1 N2 106.75(13)
O3 S1 C15 108.95(15)
O2 S1 C15 108.70(16)
N2 S1 C15 104.63(14)
O5 S2 O4 120.04(14)
O5 S2 N2 107.90(14)
O4 S2 N2 104.71(14)
O5 S2 C22 109.53(16)
O4 S2 C22 107.42(15)
N2 S2 C22 106.40(14)
C8 N1 C1 108.9(3)
C8 N1 C10 123.8(2)
C1 N1 C10 126.1(3)
C9 N2 S2 118.7(2)
C9 N2 S1 117.8(2)
S2 N2 S1 122.31(16)
C1 C9 N2 111.8(3)
C1 C9 H9A 109.3
N2 C9 H9A 109.3
C1 C9 H9B 109.3
N2 C9 H9B 109.3
H9A C9 H9B 107.9
C2 C1 N1 108.0(3)
C2 C1 C9 129.1(3)
N1 C1 C9 122.6(3)
O1 C10 N1 118.9(3)
O1 C10 C11 123.8(3)
N1 C10 C11 117.2(3)
C15 C16 C17 118.9(3)
C15 C16 H16 120.6
C17 C16 H16 120.6
C27 C22 C23 120.5(3)
C27 C22 S2 120.7(3)
C23 C22 S2 118.7(2)
C1 C2 C3 109.1(3)
C1 C2 I1 126.6(3)
C3 C2 I1 124.2(2)
C20 C15 C16 121.0(3)
C20 C15 S1 119.2(3)
C16 C15 S1 119.8(2)
C7 C8 N1 130.0(3)
C7 C8 C3 122.4(3)
N1 C8 C3 107.5(3)
C7 C6 C5 122.2(3)
C7 C6 H6 118.9
C5 C6 H6 118.9
C4 C3 C2 134.2(3)
C4 C3 C8 119.1(3)
C2 C3 C8 106.5(3)
C5 C4 C3 119.0(3)
C5 C4 H4 120.5
C3 C4 H4 120.5
C24 C23 C22 119.4(3)
C24 C23 H23 120.3
C22 C23 H23 120.3
C26 C27 C22 119.1(3)
C26 C27 H27 120.4
C22 C27 H27 120.4
C12 C11 C13 110.5(3)
C12 C11 C10 107.8(3)
C13 C11 C10 112.3(3)
C12 C11 C14 108.8(3)
C13 C11 C14 111.0(3)
C10 C11 C14 106.3(3)
C16 C17 C18 121.1(3)
C16 C17 H17 119.5
C18 C17 H17 119.5
C19 C20 C15 119.1(3)
C19 C20 H20 120.4
C15 C20 H20 120.4
C23 C24 C25 121.1(3)
C23 C24 H24 119.5
C25 C24 H24 119.5
C6 C7 C8 116.9(3)
C6 C7 H7 121.5
C8 C7 H7 121.5
C24 C25 C26 118.5(3)
C24 C25 C28 121.2(3)
C26 C25 C28 120.3(3)
C20 C19 C18 121.6(3)
C20 C19 H19 119.2
C18 C19 H19 119.2
C27 C26 C25 121.4(3)
C27 C26 H26 119.3
C25 C26 H26 119.3
C11 C12 H12A 109.5
C11 C12 H12B 109.5
H12A C12 H12B 109.5
C11 C12 H12C 109.5
H12A C12 H12C 109.5
H12B C12 H12C 109.5
C19 C18 C17 118.4(3)
C19 C18 C21 120.2(3)
C17 C18 C21 121.4(3)
C18 C21 H21A 109.5
C18 C21 H21B 109.5
H21A C21 H21B 109.5
C18 C21 H21C 109.5
H21A C21 H21C 109.5
H21B C21 H21C 109.5
C4 C5 C6 120.4(3)
C4 C5 H5 119.8
C6 C5 H5 119.8
C11 C13 H13A 109.5
C11 C13 H13B 109.5
H13A C13 H13B 109.5
C11 C13 H13C 109.5
H13A C13 H13C 109.5
H13B C13 H13C 109.5
C25 C28 H28A 109.5
C25 C28 H28B 109.5
H28A C28 H28B 109.5
C25 C28 H28C 109.5
H28A C28 H28C 109.5
H28B C28 H28C 109.5
C11 C14 H14A 109.5
C11 C14 H14B 109.5
H14A C14 H14B 109.5
C11 C14 H14C 109.5
H14A C14 H14C 109.5
H14B C14 H14C 109.5

loop_
_geom_bond_atom_site_label_1
_geom_bond_atom_site_label_2
_geom_bond_distance
I1 C2 2.071(3)
S1 O3 1.426(2)
S1 O2 1.433(2)
S1 N2 1.689(3)
S1 C15 1.763(3)
S2 O5 1.427(2)
S2 O4 1.434(2)
S2 N2 1.686(3)
S2 C22 1.765(3)
N1 C8 1.395(4)
N1 C1 1.398(4)
N1 C10 1.477(4)
N2 C9 1.512(4)
O1 C10 1.188(4)
C9 C1 1.489(5)
C9 H9A 0.99
C9 H9B 0.99
C1 C2 1.377(5)
C10 C11 1.535(4)
C16 C15 1.391(5)
C16 C17 1.392(5)
C16 H16 0.95
C22 C27 1.394(4)
C22 C23 1.397(4)
C2 C3 1.417(5)
C15 C20 1.385(4)
C8 C7 1.391(5)
C8 C3 1.422(4)
C6 C7 1.389(5)
C6 C5 1.404(5)
C6 H6 0.95
C3 C4 1.402(5)
C4 C5 1.392(5)
C4 H4 0.95
C23 C24 1.381(5)
C23 H23 0.95
C27 C26 1.379(5)
C27 H27 0.95
C11 C12 1.525(5)
C11 C13 1.534(4)
C11 C14 1.544(5)
C17 C18 1.395(5)
C17 H17 0.95
C20 C19 1.382(5)
C20 H20 0.95
C24 C25 1.394(5)
C24 H24 0.95
C7 H7 0.95
C25 C26 1.397(5)
C25 C28 1.508(5)
C19 C18 1.389(5)
C19 H19 0.95
C26 H26 0.95
C12 H12A 0.98
C12 H12B 0.98
C12 H12C 0.98
C18 C21 1.501(5)
C21 H21A 0.98
C21 H21B 0.98
C21 H21C 0.98
C5 H5 0.95
C13 H13A 0.98
C13 H13B 0.98
C13 H13C 0.98
C28 H28A 0.98
C28 H28B 0.98
C28 H28C 0.98
C14 H14A 0.98
C14 H14B 0.98
C14 H14C 0.98
